data_7204244
loop_
_publ_author_name
'Loughlin, Wendy A.'
'Rowen, Catherine C.'
'Healy, Peter C.'

_publ_section_title
;
 Investigations into the reaction of the lithium enolate of
 cyclohexanone and phenyl vinyl sulfoxide: A simple synthesis of a
 bicyclo[4.2.0]octan-1-ol
;
_journal_issue 2
_journal_name_full 'Journal of the Chemical Society, Perkin Transactions 2'
_journal_page_first 296
_journal_paper_doi 10.1039/b107705h
_journal_year 2002
_chemical_formula_moiety 'C14 H18 O2 S '
_chemical_formula_sum 'C14 H18 O2 S'
_chemical_formula_weight 250.35
_space_group_IT_number 61
_symmetry_cell_setting orthorhombic
_symmetry_Int_Tables_number 61
_symmetry_space_group_name_Hall '-P 2ac 2ab'
_symmetry_space_group_name_H-M 'P b c a'
_cell_angle_alpha 90
_cell_angle_beta 90
_cell_angle_gamma 90
_cell_formula_units_Z 8
_cell_length_a 11.296(3)
_cell_length_b 22.296(3)
_cell_length_c 10.547(4)
_cell_measurement_reflns_used 13
_cell_measurement_temperature 295.2
_cell_measurement_theta_max 14.8
_cell_measurement_theta_min 12.9
_cell_volume 2656.3(13)
_computing_cell_refinement 'MSC/AFC Diffractometer Control'
_computing_data_collection 'MSC/AFC Diffractometer Control'
_computing_data_reduction 'teXsan for Windows version 1.06 (MSC, 1997-2001)'
_computing_publication_material 'teXsan for Windows version 1.06 (MSC, 1997-2001)'
_computing_structure_refinement 'teXsan for Windows version 1.06 (MSC, 1997-2001)'
_computing_structure_solution
;
SIR92 (Altomare, et. al. 1994)
;
_diffrn_ambient_temperature 295.2
_diffrn_measurement_device 'Rigaku AFC7R'
_diffrn_measurement_method \w
_diffrn_orient_matrix_UB_11 -0.00272
_diffrn_orient_matrix_UB_12 0.01997
_diffrn_orient_matrix_UB_13 0.08481
_diffrn_orient_matrix_UB_21 0.02434
_diffrn_orient_matrix_UB_22 0.03878
_diffrn_orient_matrix_UB_23 -0.03989
_diffrn_orient_matrix_UB_31 -0.08488
_diffrn_orient_matrix_UB_32 0.01049
_diffrn_orient_matrix_UB_33 -0.01413
_diffrn_radiation_detector 'scintillation counter'
_diffrn_radiation_monochromator graphite
_diffrn_radiation_source 'Rigaku rotating anode'
_diffrn_radiation_type 'Mo K\a'
_diffrn_radiation_wavelength 0.7107
_diffrn_reflns_av_R_equivalents 0.03433
_diffrn_reflns_av_sigmaI/netI 0.121
_diffrn_reflns_limit_h_max 6
_diffrn_reflns_limit_h_min -13
_diffrn_reflns_limit_k_max 26
_diffrn_reflns_limit_k_min 0
_diffrn_reflns_limit_l_max 12
_diffrn_reflns_limit_l_min -6
_diffrn_reflns_number 3573
_diffrn_reflns_reduction_process 'Lp corrections applied'
_diffrn_reflns_theta_max 25.04
_diffrn_reflns_theta_min 2.57
_diffrn_standards_decay_% -0.22
_diffrn_standards_interval_count 150
_diffrn_standards_number 3
_exptl_absorpt_coefficient_mu 0.232
_exptl_absorpt_correction_type none
_exptl_crystal_colour colorless
_exptl_crystal_density_diffrn 1.252
_exptl_crystal_density_meas ?
_exptl_crystal_description prismatic
_exptl_crystal_F_000 1072.00
_exptl_crystal_size_max 0.60
_exptl_crystal_size_mid 0.15
_exptl_crystal_size_min 0.05
_refine_diff_density_max 0.23
_refine_diff_density_min -0.25
_refine_ls_extinction_coef 0.00000039(1)
_refine_ls_extinction_expression 'equ(3) Acta Cryst.(1968) A24, p213.'
_refine_ls_extinction_method 'Zachariasen (1967)'
_refine_ls_goodness_of_fit_all 1.398
_refine_ls_goodness_of_fit_ref 1.840
_refine_ls_hydrogen_treatment noref
_refine_ls_matrix_type full
_refine_ls_number_constraints 0
_refine_ls_number_parameters 155
_refine_ls_number_reflns 1015
_refine_ls_number_restraints 0
_refine_ls_R_factor_all 0.1792
_refine_ls_R_factor_gt 0.0520
_refine_ls_shift/su_max 0.0000
_refine_ls_shift/su_mean 0.0004
_refine_ls_structure_factor_coef F
_refine_ls_weighting_details 'w = 1/[\s^2^(Fo) + 0.00000|Fo|^2^]'
_refine_ls_weighting_scheme sigma
_refine_ls_wR_factor_all 0.0460
_refine_ls_wR_factor_ref 0.0380
_reflns_number_gt 1015
_reflns_number_total 2699
_reflns_threshold_expression I>2.00\s(I)
_cod_data_source_file b107705h.txt
_cod_data_source_block '_473wl19_64phenylA'
_cod_original_cell_volume 2656(1)
_cod_original_sg_symbol_H-M 'P b c a    '
_cod_original_formula_sum 'C14 H18 O2 S '
_cod_database_code 7204244

loop_
_symmetry_equiv_pos_as_xyz
'   +x,   +y,   +z'
'1/2+x,1/2-y,   -z'
'   -x,1/2+y,1/2-z'
'1/2-x,   -y,1/2+z'
'   -x,   -y,   -z'
'1/2-x,1/2+y,   +z'
'   +x,1/2-y,1/2+z'
'1/2+x,   +y,1/2-z'

loop_
_atom_site_label
_atom_site_fract_x
_atom_site_fract_y
_atom_site_fract_z
_atom_site_U_iso_or_equiv
_atom_site_occupancy
_atom_site_refinement_flags
_atom_site_adp_type
_atom_site_calc_flag
_atom_site_calc_attached_atom
S1 -0.1726(1) -0.09362(5) -0.6407(1) 0.0517(4) 1.000 . Uani d ?
O1 -0.1256(3) 0.0374(1) -0.4307(3) 0.058(1) 1.000 . Uani d ?
O2 -0.0659(2) -0.1113(1) -0.5616(3) 0.069(1) 1.000 . Uani d ?
C1 -0.1952(4) 0.0268(2) -0.5370(4) 0.041(1) 1.000 . Uani d ?
C2 -0.1386(4) 0.0486(2) -0.6603(4) 0.053(2) 1.000 . Uani d ?
C3 -0.1606(5) 0.1153(2) -0.6824(5) 0.073(2) 1.000 . Uani d ?
C4 -0.2936(5) 0.1276(2) -0.6944(5) 0.087(2) 1.000 . Uani d ?
C5 -0.3588(4) 0.1098(2) -0.5736(5) 0.070(2) 1.000 . Uani d ?
C6 -0.3266(4) 0.0475(2) -0.5277(4) 0.048(1) 1.000 . Uani d ?
C7 -0.3653(4) -0.0108(2) -0.5964(4) 0.055(2) 1.000 . Uani d ?
C8 -0.2486(4) -0.0374(2) -0.5492(4) 0.046(1) 1.000 . Uani d ?
C9 -0.2817(4) -0.1517(2) -0.6194(4) 0.043(1) 1.000 . Uani d ?
C10 -0.3745(5) -0.1566(2) -0.7022(4) 0.062(2) 1.000 . Uani d ?
C11 -0.4591(5) -0.1999(2) -0.6805(5) 0.077(2) 1.000 . Uani d ?
C12 -0.4492(5) -0.2384(2) -0.5833(6) 0.084(2) 1.000 . Uani d ?
C13 -0.3546(5) -0.2342(2) -0.5031(6) 0.082(2) 1.000 . Uani d ?
C14 -0.2684(4) -0.1904(2) -0.5191(5) 0.062(2) 1.000 . Uani d ?
H2a -0.1712 0.0266 -0.7290 0.063 1.000 . Uiso c ?
H2b -0.0557 0.0417 -0.6562 0.063 1.000 . Uiso c ?
H3a -0.1220 0.1274 -0.7583 0.088 1.000 . Uiso c ?
H3b -0.1297 0.1375 -0.6130 0.088 1.000 . Uiso c ?
H4a -0.3244 0.1051 -0.7634 0.105 1.000 . Uiso c ?
H4b -0.3056 0.1691 -0.7097 0.105 1.000 . Uiso c ?
H5a -0.4415 0.1111 -0.5895 0.084 1.000 . Uiso c ?
H5b -0.3396 0.1378 -0.5089 0.084 1.000 . Uiso c ?
H6 -0.3502 0.0443 -0.4415 0.057 1.000 . Uiso c ?
H7b -0.4345 -0.0292 -0.5633 0.066 1.000 . Uiso c ?
H7a -0.3720 -0.0075 -0.6860 0.066 1.000 . Uiso c ?
H8 -0.2610 -0.0528 -0.4663 0.055 1.000 . Uiso c ?
H10 -0.3804 -0.1307 -0.7734 0.074 1.000 . Uiso c ?
H11 -0.5257 -0.2026 -0.7353 0.092 1.000 . Uiso c ?
H12 -0.5076 -0.2684 -0.5703 0.101 1.000 . Uiso c ?
H13 -0.3475 -0.2619 -0.4350 0.098 1.000 . Uiso c ?
H14 -0.2030 -0.1873 -0.4629 0.075 1.000 . Uiso c ?

loop_
_atom_site_aniso_label
_atom_site_aniso_U_11
_atom_site_aniso_U_22
_atom_site_aniso_U_33
_atom_site_aniso_U_12
_atom_site_aniso_U_13
_atom_site_aniso_U_23
S1 0.0421(7) 0.0550(7) 0.0580(7) -0.0014(7) 0.0086(8) -0.0041(7)
O1 0.054(2) 0.076(2) 0.043(2) -0.005(2) -0.015(2) -0.009(2)
O2 0.035(2) 0.077(2) 0.093(3) 0.007(2) -0.008(2) -0.006(2)
C1 0.032(3) 0.047(3) 0.045(3) -0.000(2) 0.005(2) 0.002(2)
C2 0.046(3) 0.056(3) 0.057(3) -0.002(2) 0.012(3) -0.003(3)
C3 0.090(5) 0.056(3) 0.074(4) 0.002(3) 0.030(4) 0.009(3)
C4 0.116(6) 0.071(4) 0.075(4) 0.036(4) 0.017(4) 0.017(3)
C5 0.058(4) 0.079(4) 0.074(4) 0.016(3) -0.003(3) -0.009(3)
C6 0.038(3) 0.056(3) 0.049(3) 0.007(3) -0.005(3) -0.003(3)
C7 0.034(3) 0.072(4) 0.059(3) -0.004(3) 0.010(3) -0.012(3)
C8 0.041(3) 0.059(3) 0.037(3) -0.000(3) 0.009(3) -0.004(3)
C9 0.039(3) 0.046(3) 0.043(3) -0.000(2) 0.008(2) -0.007(3)
C10 0.058(3) 0.064(4) 0.064(4) -0.002(3) -0.016(3) -0.011(3)
C11 0.054(4) 0.062(4) 0.114(6) -0.006(3) -0.021(4) -0.024(4)
C12 0.062(4) 0.061(4) 0.130(6) -0.008(4) 0.018(4) -0.004(4)
C13 0.105(5) 0.054(4) 0.086(5) 0.003(4) 0.019(4) 0.022(3)
C14 0.065(4) 0.057(3) 0.065(4) 0.003(3) -0.002(3) 0.003(3)

loop_
_atom_type_symbol
_atom_type_oxidation_number
_atom_type_number_in_cell
_atom_type_scat_dispersion_real
_atom_type_scat_dispersion_imag
_atom_type_scat_source
C 0 112 0.002 0.002
;International Tables for Crystallography
(1992, Vol. C, Table 6.1.1.2)
;
H 0 144 0.000 0.000
;International Tables for Crystallography
(1992, Vol. C, Table 6.1.1.2)
;
O 0 16 0.008 0.006
;International Tables for Crystallography
(1992, Vol. C, Table 6.1.1.2)
;
S 0 8 0.110 0.124
;International Tables for Crystallography
(1992, Vol. C, Table 6.1.1.2)
;

loop_
_geom_angle_atom_site_label_1
_geom_angle_atom_site_label_2
_geom_angle_atom_site_label_3
_geom_angle
_geom_angle_site_symmetry_1
_geom_angle_site_symmetry_2
_geom_angle_site_symmetry_3
_geom_angle_publ_flag
O2 S1 C8 105.4(3) . . . ?
O2 S1 C9 106.8(3) . . . ?
C8 S1 C9 96.2(3) . . . ?
O1 C1 C2 113.3(5) . . . ?
O1 C1 C6 116.0(5) . . . ?
O1 C1 C8 116.3(5) . . . ?
C2 C1 C6 111.0(5) . . . ?
C2 C1 C8 112.5(5) . . . ?
C6 C1 C8 84.8(4) . . . ?
C1 C2 C3 111.8(5) . . . ?
C1 C2 H2a 108.9 . . . no
C1 C2 H2b 108.9 . . . no
C3 C2 H2a 108.9 . . . no
C3 C2 H2b 108.9 . . . no
H2a C2 H2b 109.5 . . . no
C2 C3 C4 110.2(6) . . . ?
C2 C3 H3a 109.3 . . . no
C2 C3 H3b 109.3 . . . no
C4 C3 H3a 109.3 . . . no
C4 C3 H3b 109.3 . . . no
H3a C3 H3b 109.5 . . . no
C3 C4 C5 111.0(6) . . . ?
C3 C4 H4a 109.1 . . . no
C3 C4 H4b 109.1 . . . no
C5 C4 H4a 109.1 . . . no
C5 C4 H4b 109.1 . . . no
H4a C4 H4b 109.5 . . . no
C4 C5 C6 112.9(6) . . . ?
C4 C5 H5a 108.6 . . . no
C4 C5 H5b 108.6 . . . no
C6 C5 H5a 108.6 . . . no
C6 C5 H5b 108.6 . . . no
H5a C5 H5b 109.5 . . . no
C1 C6 C5 118.7(5) . . . ?
C1 C6 C7 89.5(4) . . . ?
C1 C6 H6 107.8 . . . no
C5 C6 C7 123.5(5) . . . ?
C5 C6 H6 107.8 . . . no
C7 C6 H6 107.8 . . . no
C6 C7 C8 86.0(4) . . . ?
C6 C7 H7b 115.0 . . . no
C6 C7 H7a 115.0 . . . no
C8 C7 H7b 115.0 . . . no
C8 C7 H7a 115.0 . . . no
H7b C7 H7a 109.5 . . . no
S1 C8 C1 120.0(4) . . . ?
S1 C8 C7 120.4(4) . . . ?
S1 C8 H8 108.2 . . . no
C1 C8 C7 90.3(4) . . . ?
C1 C8 H8 108.2 . . . no
C7 C8 H8 108.2 . . . no
S1 C9 C10 120.2(5) . . . ?
S1 C9 C14 118.2(5) . . . ?
C10 C9 C14 121.6(6) . . . ?
C9 C10 C11 118.8(6) . . . ?
C9 C10 H10 120.6 . . . no
C11 C10 H10 120.6 . . . no
C10 C11 C12 121.1(7) . . . ?
C10 C11 H11 119.4 . . . no
C12 C11 H11 119.4 . . . no
C11 C12 C13 119.7(8) . . . ?
C11 C12 H12 120.2 . . . no
C13 C12 H12 120.2 . . . no
C12 C13 C14 121.4(7) . . . ?
C12 C13 H13 119.3 . . . no
C14 C13 H13 119.3 . . . no
C9 C14 C13 117.3(6) . . . ?
C9 C14 H14 121.3 . . . no
C13 C14 H14 121.3 . . . no

loop_
_geom_bond_atom_site_label_1
_geom_bond_atom_site_label_2
_geom_bond_distance
_geom_bond_site_symmetry_1
_geom_bond_site_symmetry_2
_geom_bond_publ_flag
S1 O2 1.518(4) . . ?
S1 C8 1.799(6) . . ?
S1 C9 1.801(5) . . ?
O1 C1 1.390(6) . . ?
C1 C2 1.528(7) . . ?
C1 C6 1.557(7) . . ?
C1 C8 1.558(7) . . ?
C2 C3 1.528(7) . . ?
C2 H2a 0.95 . . no
C2 H2b 0.95 . . no
C3 C4 1.533(9) . . ?
C3 H3a 0.95 . . no
C3 H3b 0.95 . . no
C4 C5 1.524(9) . . ?
C4 H4a 0.95 . . no
C4 H4b 0.95 . . no
C5 C6 1.516(8) . . ?
C5 H5a 0.95 . . no
C5 H5b 0.95 . . no
C6 C7 1.551(7) . . ?
C6 H6 0.95 . . no
C7 C8 1.529(8) . . ?
C7 H7b 0.95 . . no
C7 H7a 0.95 . . no
C8 H8 0.95 . . no
C9 C10 1.369(7) . . ?
C9 C14 1.374(7) . . ?
C10 C11 1.378(8) . . ?
C10 H10 0.95 . . no
C11 C12 1.341(9) . . ?
C11 H11 0.95 . . no
C12 C13 1.366(9) . . ?
C12 H12 0.95 . . no
C13 C14 1.390(9) . . ?
C13 H13 0.95 . . no
C14 H14 0.95 . . no

loop_
_geom_contact_atom_site_label_1
_geom_contact_atom_site_label_2
_geom_contact_distance
_geom_contact_site_symmetry_1
_geom_contact_site_symmetry_2
_geom_contact_publ_flag
O1 H10 2.6610 . 4_455 no
O1 H7a 2.6659 . 4_455 no
O1 O2 2.720(5) . 5_554 no
O1 H2b 2.8543 . 5_554 no
O1 C7 3.576(7) . 4_455 no
O1 C10 3.588(7) . 4_455 no
O2 H10 2.7574 . 8_553 no
O2 H3b 2.9353 . 5_554 no
O2 H11 2.9901 . 8_553 no
O2 C10 3.450(7) . 8_553 no
O2 C11 3.572(9) . 8_553 no
O2 C2 3.573(7) . 5_554 no
C6 H7b 2.8935 . 5_454 no
C7 H7b 2.9583 . 5_454 no
C12 H3b 2.9226 . 6_445 no
H2a H8 2.6814 . 4_454 no
H3a H5a 2.6200 . 8_553 no
H3b H12 2.6471 . 6_455 no
H4a H8 2.6206 . 4_454 no
H6 H7b 2.4558 . 5_454 no
H7b H7b 2.3816 . 5_454 no
H12 H14 2.4424 . 2_444 no

loop_
_geom_torsion_atom_site_label_1
_geom_torsion_atom_site_label_2
_geom_torsion_atom_site_label_3
_geom_torsion_atom_site_label_4
_geom_torsion_site_symmetry_1
_geom_torsion_site_symmetry_2
_geom_torsion_site_symmetry_3
_geom_torsion_site_symmetry_4
_geom_torsion
_geom_torsion_publ_flag
S1 C8 C1 O1 . . . . -94.5(6) no
S1 C8 C1 C2 . . . . 38.6(7) no
S1 C8 C1 C6 . . . . 149.1(4) no
S1 C8 C7 C6 . . . . -148.8(4) no
S1 C9 C10 C11 . . . . -177.3(5) no
S1 C9 C14 C13 . . . . 178.9(5) no
O1 C1 C2 C3 . . . . -83.4(7) no
O1 C1 C6 C5 . . . . 91.9(7) no
O1 C1 C6 C7 . . . . -139.5(5) no
O1 C1 C8 C7 . . . . 139.6(5) no
O2 S1 C8 C1 . . . . 72.8(5) no
O2 S1 C8 C7 . . . . -177.0(5) no
O2 S1 C9 C10 . . . . -163.3(5) no
O2 S1 C9 C14 . . . . 16.5(6) no
C1 C2 C3 C4 . . . . -61.8(8) no
C1 C6 C5 C4 . . . . 39.6(8) no
C1 C6 C7 C8 . . . . 23.2(4) no
C1 C8 S1 C9 . . . . -177.9(5) no
C1 C8 C7 C6 . . . . -23.2(4) no
C2 C1 C6 C5 . . . . -39.2(7) no
C2 C1 C6 C7 . . . . 89.4(5) no
C2 C1 C8 C7 . . . . -87.4(5) no
C2 C3 C4 C5 . . . . 60.9(8) no
C3 C2 C1 C6 . . . . 49.1(7) no
C3 C2 C1 C8 . . . . 142.2(6) no
C3 C4 C5 C6 . . . . -49.0(8) no
C4 C5 C6 C7 . . . . -70.9(8) no
C5 C6 C1 C8 . . . . -151.4(5) no
C5 C6 C7 C8 . . . . 148.0(6) no
C6 C1 C8 C7 . . . . 23.1(4) no
C7 C6 C1 C8 . . . . -22.8(4) no
C7 C8 S1 C9 . . . . -67.7(5) no
C8 S1 C9 C10 . . . . 88.6(5) no
C8 S1 C9 C14 . . . . -91.7(5) no
C9 C10 C11 C12 . . . . -3(1) no
C9 C14 C13 C12 . . . . -1(1) no
C10 C9 C14 C13 . . . . -1(1) no
C10 C11 C12 C13 . . . . 1(1) no
C11 C10 C9 C14 . . . . 3(1) no
C11 C12 C13 C14 . . . . 1(1) no
